data_2000020
loop_
_publ_author_name
'Chen, Banglin'
'Lee, Stephen'
'Venkataraman, D.'
'DiSalvo, Francis J.'
'Lobkovsky, Emil'
'Nakayama, Miki'

_publ_section_title
;
 Packing Principles of Thioether Derivatives of Triarylamine Silver Salts
;
_journal_issue 2
_journal_name_full 'Crystal Growth & Design'
_journal_page_first 101
_journal_page_last 105
_journal_paper_doi 10.1021/cg010030t
_journal_volume 2
_journal_year 2002
_space_group_IT_number 2
_space_group_name_Hall '-P 1'
_space_group_name_H-M_alt 'P -1'
_symmetry_cell_setting triclinic
_symmetry_Int_Tables_number 2
_symmetry_space_group_name_Hall '-P 1'
_symmetry_space_group_name_H-M 'P -1'
_cell_angle_alpha 96.079(1)
_cell_angle_beta 105.808(1)
_cell_angle_gamma 118.420(1)
_cell_formula_units_Z 2
_cell_length_a 15.7848(6)
_cell_length_b 15.8557(6)
_cell_length_c 19.2559(7)
_cell_volume 3917.052
_diffrn_ambient_temperature 173
_exptl_crystal_colour colorless
_exptl_crystal_density_diffrn 1.694
_refine_ls_R_factor_gt 0.0875
_refine_ls_wR_factor_gt 0.0875
_cod_database_code 2000020

loop_
_symmetry_equiv_pos_site_id
_symmetry_equiv_pos_as_xyz
1 x,y,z
2 -x,-y,-z

loop_
_atom_site_label
_atom_site_type_symbol
_atom_site_fract_x
_atom_site_fract_y
_atom_site_fract_z
Ag1 Ag 0.81536(8) 0.57262(7) 0.01119(5)
Ag2 Ag 1.41473(7) 0.71584(7) 0.48665(5)
S1 S 0.6611(3) 0.4078(2) 0.00704(19)
S2 S 1.3392(2) 0.5786(2) 0.35823(17)
S3 S 0.7063(2) 0.2210(2) 0.52321(16)
S4 S 0.9923(3) 0.6473(3) 0.1255(2)
S5 S 1.1835(3) 1.1174(2) 0.65525(19)
S6 S 0.5546(2) 0.3848(2) 0.42496(17)
S7 S 0.9119(3) 0.5845(2) -0.07964(18)
S8 S 1.2570(2) 1.3117(2) -0.00414(18)
S9 S 0.5985(2) 0.8531(2) -0.49933(17)
N1 N 0.8834(7) 0.3623(7) 0.2923(5)
N2 N 0.9437(7) 0.7244(6) 0.4189(5)
N3 N 0.9108(8) 0.9113(7) -0.2104(6)
C1 C 0.8251(9) 0.3661(8) 0.2233(6)
C2 C 0.8561(10) 0.3631(9) 0.1622(7)
H1 H 0.91250 0.35400 0.16640
C3 C 0.806(1) 0.3732(9) 0.0961(7)
H2 H 0.82910 0.37310 0.05540
C4 C 0.7212(9) 0.3835(9) 0.0886(7)
C5 C 0.6874(9) 0.3830(8) 0.1471(6)
H3 H 0.62850 0.38810 0.14170
C6 C 0.7398(9) 0.3749(9) 0.2147(7)
H4 H 0.71670 0.37540 0.25540
C7 C 0.6301(15) 0.3063(11) -0.0689(8)
H5 H 0.57100 0.24390 -0.06960
H6 H 0.69020 0.29930 -0.06070
H7 H 0.61250 0.32120 -0.11700
C8 C 0.9940(8) 0.4143(8) 0.3114(6)
C9 C 1.0453(9) 0.3636(8) 0.3280(7)
H8 H 1.00780 0.29540 0.32720
C10 C 1.1512(9) 0.4132(9) 0.3458(7)
H9 H 1.18680 0.37950 0.35910
C11 C 1.2061(9) 0.5119(9) 0.3445(6)
C12 C 1.1535(9) 0.5620(8) 0.3286(6)
H10 H 1.19030 0.63000 0.32870
C13 C 1.0479(8) 0.5127(8) 0.3126(6)
H11 H 1.01260 0.54720 0.30240
C14 C 1.3779(10) 0.492(1) 0.3802(7)
H12 H 1.35160 0.43970 0.33430
H13 H 1.34940 0.46180 0.41660
H14 H 1.45370 0.52730 0.40170
C15 C 0.8422(9) 0.3244(8) 0.3462(6)
C16 C 0.9025(8) 0.3649(8) 0.4221(6)
H15 H 0.97280 0.41780 0.43830
C17 C 0.8606(9) 0.3284(8) 0.4745(6)
H16 H 0.90310 0.35550 0.52640
C18 C 0.7582(8) 0.2534(8) 0.4525(6)
C19 C 0.6988(9) 0.2080(8) 0.3762(6)
H17 H 0.62970 0.15270 0.36050
C20 C 0.7402(9) 0.2435(9) 0.3229(7)
H18 H 0.69930 0.21300 0.27090
C21 C 0.6294(15) 0.0882(10) 0.4928(10)
H19 H 0.67460 0.06150 0.49590
H20 H 0.58170 0.06630 0.44060
H21 H 0.58960 0.06370 0.52490
C22 C 0.9569(8) 0.7123(8) 0.3497(6)
C23 C 0.8703(9) 0.6528(9) 0.2828(7)
H22 H 0.80270 0.62270 0.28420
C24 C 0.8819(9) 0.6376(9) 0.2156(7)
H23 H 0.82230 0.59760 0.17100
C25 C 0.9797(9) 0.6802(9) 0.2120(7)
C26 C 1.0668(9) 0.7401(9) 0.2779(7)
H24 H 1.13420 0.76960 0.27600
C27 C 1.0552(9) 0.7565(8) 0.3449(6)
H25 H 1.11500 0.79850 0.38910
C28 C 1.0746(12) 0.7676(12) 0.1146(9)
H26 H 1.14300 0.80130 0.15510
H27 H 1.04360 0.80810 0.11700
H28 H 1.08210 0.75890 0.06600
C29 C 1.0039(8) 0.8172(8) 0.4744(7)
C30 C 1.0484(9) 0.9077(9) 0.4563(7)
H29 H 1.03940 0.90750 0.40540
C31 C 1.1056(9) 0.9979(9) 0.5119(7)
H30 H 1.13660 1.05880 0.49890
C32 C 1.1181(9) 1.0000(9) 0.5869(7)
C33 C 1.0741(10) 0.9107(9) 0.6039(7)
H31 H 1.08210 0.91080 0.65460
C34 C 1.0181(11) 0.8201(9) 0.5487(7)
H32 H 0.98930 0.75950 0.56230
C35 C 1.2769(13) 1.1071(12) 0.7261(9)
H33 H 1.31920 1.16850 0.76770
H34 H 1.32170 1.09670 0.70430
H35 H 1.24060 1.05030 0.74490
C36 C 0.8540(9) 0.6455(8) 0.4256(6)
C37 C 0.7806(9) 0.6611(9) 0.4423(7)
H36 H 0.79210 0.72640 0.45300
C38 C 0.6922(9) 0.5818(8) 0.4430(6)
H37 H 0.64190 0.59240 0.45310
C39 C 0.6747(8) 0.4862(8) 0.4292(6)
C40 C 0.7490(9) 0.4715(8) 0.4164(7)
H38 H 0.73890 0.40670 0.40890
C41 C 0.8382(8) 0.5503(8) 0.4142(7)
H39 H 0.88870 0.53920 0.40490
C42 C 0.5048(11) 0.3009(10) 0.3337(7)
H40 H 0.49020 0.33250 0.29490
H41 H 0.44090 0.23920 0.32770
H42 H 0.55630 0.28510 0.32900
C43 C 0.8166(9) 0.7457(9) -0.1928(6)
H43 H 0.75310 0.73980 -0.22000
C44 C 0.9080(9) 0.6758(9) -0.1236(6)
C45 C 1.0024(10) 0.7617(10) -0.1128(7)
H44 H 1.06590 0.76760 -0.08540
C46 C 1.003(1) 0.8386(9) -0.1422(7)
H45 H 1.06710 0.89700 -0.13490
C47 C 0.9094(9) 0.8301(9) -0.1827(7)
C48 C 0.8158(9) 0.6682(9) -0.1630(7)
H46 H 0.75160 0.61030 -0.16990
C49 C 0.8248(15) 0.4685(10) -0.1526(8)
H47 H 0.85530 0.46620 -0.19020
H48 H 0.75870 0.46350 -0.17650
H49 H 0.81310 0.41270 -0.13070
C50 C 1.1548(9) 1.1967(8) -0.0703(6)
C51 C 1.0857(10) 1.1306(9) -0.0423(7)
H50 H 1.09490 1.14900 0.00900
C52 C 1.0031(10) 1.0377(9) -0.0890(7)
H51 H 0.95500 0.99290 -0.07030
C53 C 0.9920(9) 1.0113(8) -0.1634(7)
C54 C 1.0588(10) 1.0766(9) -0.1922(7)
H52 H 1.04990 1.05790 -0.24340
C55 C 1.1395(10) 1.1706(9) -0.1451(7)
H53 H 1.18450 1.21710 -0.16490
C56 C 1.3517(11) 1.3593(12) -0.0469(9)
H54 H 1.38330 1.31900 -0.04660
H55 H 1.31810 1.35620 -0.09890
H56 H 1.40540 1.42880 -0.01870
C57 C 0.6936(8) 0.8662(8) -0.4148(6)
C58 C 0.7327(10) 0.9473(9) -0.3558(7)
H57 H 0.71210 0.99430 -0.36180
C59 C 0.8030(11) 0.9608(9) -0.2869(7)
H58 H 0.82660 1.01470 -0.24520
C60 C 0.8386(9) 0.8966(8) -0.2787(6)
C61 C 0.8005(10) 0.8167(9) -0.3404(7)
H59 H 0.82550 0.77280 -0.33670
C62 C 0.7266(10) 0.8012(9) -0.4070(7)
H60 H 0.69840 0.74460 -0.44780
C63 C 0.6120(11) 0.7872(11) -0.5740(8)
H61 H 0.67990 0.82980 -0.57690
H62 H 0.60610 0.72580 -0.56370
H63 H 0.55730 0.77040 -0.62180
Sb1 Sb 0.52188(7) 0.53067(7) 0.21025(5)
F1 F 0.4159(8) 0.5476(8) 0.1581(6)
F2 F 0.4232(6) 0.4138(6) 0.2221(5)
F3 F 0.5359(8) 0.5985(7) 0.3008(5)
F4 F 0.5097(7) 0.4627(7) 0.1203(4)
F5 F 0.6235(6) 0.5046(6) 0.2602(5)
F6 F 0.6219(9) 0.6487(7) 0.2021(6)
Sb2 Sb 0.59426(9) 0.12900(9) 0.73134(6)
F7 F 0.5654(13) 0.1414(13) 0.6341(8)
F8 F 0.5528(13) 0.2222(11) 0.7519(9)
F9 F 0.7226(14) 0.2489(14) 0.7573(14)
F10 F 0.4632(15) 0.0281(18) 0.7082(17)
F11 F 0.6294(17) 0.1351(16) 0.8330(9)
F12 F 0.649(2) 0.0567(18) 0.7173(15)
Cl1 Cl 0.7531(5) 1.0953(5) 0.1669(4)
Cl2 Cl 0.5791(7) 1.1091(6) 0.0978(5)
Cl3? Cl 0.7010(11) 0.8838(10) -0.1341(8)
C64? C 1.2153(18) 0.9813(17) 0.0498(13)
C65? C 0.644(2) 0.855(2) -0.0041(17)
C66? C 0.617(2) 0.811(2) -0.1230(18)
C67? C 0.650(2) 0.912(2) 0.0782(18)
Cl4? Cl 0.5307(11) 0.8413(11) -0.1491(8)
C68 C 0.667(3) 1.080(3) 0.097(2)
S8A* S 0.7430(2) 0.6883(2) 0.00414(18)
S3A* S 1.2937(2) 0.7790(2) 0.47679(16)
S6A* S 1.4454(2) 0.6152(2) 0.57504(17)
S9* S 1.5985(2) 0.8531(2) 0.50067(17)
Ag2A* Ag 0.58527(7) 0.28416(7) 0.51335(5)
Ag1A* Ag 1.18464(8) 1.42738(7) -0.01119(5)
Ag2* Ag 0.41473(7) 0.71584(7) -0.51335(5)

loop_
_atom_type_symbol
_atom_type_radius_bond
C 0.68
H 0.23
Ag 1.59
Cl 0.99
F 0.64
N 0.68
S 1.02
Sb 1.46
